data_2007825
loop_
_publ_author_name
'Bryan, Jeffrey C.'
'Perry, Marc C.'
'Arterburn, Jeffrey B.'

_publ_section_title
;
 Trichlorooxo(triphenylphosphine)(triphenylphosphine oxide)rhenium(V)
;
_journal_issue 11
_journal_name_full 'Acta Crystallographica Section C'
_journal_page_first 1607
_journal_page_last 1608
_journal_paper_doi 10.1107/S010827019800818X
_journal_volume 54
_journal_year 1998
_chemical_formula_iupac '[Re Cl3 O (C18 H15 O P)(C18 H15 P)]'
_chemical_formula_moiety 'C36 H30 Cl3 O2 P2 Re'
_chemical_formula_sum 'C36 H30 Cl3 O2 P2 Re'
_chemical_formula_weight 849.14
_chemical_name_common
;
mer-(triphenylphosphine)(triphenylphosphine oxide)trichlorooxorhenium(V)
;
_chemical_name_systematic
;
 ?
;
_space_group_IT_number 14
_symmetry_cell_setting monoclinic
_symmetry_space_group_name_Hall '-P 2ybc'
_symmetry_space_group_name_H-M 'P 1 21/c 1'
_atom_type_scat_source
;International Tables for Crystallography (1992, Vol C,
 Tables 4.2.6.8 and 6.1.1.4)
;
_cell_angle_alpha 90
_cell_angle_beta 109.574(6)
_cell_angle_gamma 90
_cell_formula_units_Z 4
_cell_length_a 18.797(2)
_cell_length_b 9.5553(6)
_cell_length_c 19.4819(13)
_cell_measurement_reflns_used 25
_cell_measurement_temperature 173
_cell_measurement_theta_max 13.0
_cell_measurement_theta_min 10.4
_cell_volume 3296.9(5)
_computing_cell_refinement CAD4-PC
_computing_data_collection 'CAD4-PC (Enraf-Nonius, 1993)'
_computing_data_reduction 'XCAD4 (Harms, 1995)'
_computing_molecular_graphics 'SHELXTL (Siemens 1997)'
_computing_publication_material 'PLATON (Spek, 1998)'
_computing_structure_refinement 'SHELXL-93 (Sheldrick, 1993)'
_computing_structure_solution 'SHELXS-86 (Sheldrick, 1990)'
_diffrn_ambient_temperature 173(2)
_diffrn_measurement_device_type 'Nonius CAD4'
_diffrn_measurement_method '\w scans'
_diffrn_radiation_monochromator graphite
_diffrn_radiation_source 'fine-focus sealed tube'
_diffrn_radiation_type 'Mo K\a'
_diffrn_radiation_wavelength 0.71073
_diffrn_reflns_av_R_equivalents 0.0389
_diffrn_reflns_av_sigmaI/netI 0.0677
_diffrn_reflns_limit_h_max 24
_diffrn_reflns_limit_h_min 0
_diffrn_reflns_limit_k_max 5
_diffrn_reflns_limit_k_min -12
_diffrn_reflns_limit_l_max 23
_diffrn_reflns_limit_l_min -25
_diffrn_reflns_number 8509
_diffrn_reflns_reduction_process
;
 ?
;
_diffrn_reflns_theta_max 27.5
_diffrn_reflns_theta_min 2
_diffrn_standards_decay_% 3
_diffrn_standards_interval_time 120
_diffrn_standards_number 3
_exptl_absorpt_coefficient_mu 4.06
_exptl_absorpt_correction_T_max 0.393
_exptl_absorpt_correction_T_min 0.274
_exptl_absorpt_correction_type psi-scan
_exptl_absorpt_process_details '(Siemens, 1997)'
_exptl_crystal_colour green
_exptl_crystal_density_diffrn 1.711
_exptl_crystal_density_meas ?
_exptl_crystal_description prism
_exptl_crystal_F_000 1672
_exptl_crystal_size_max 0.46
_exptl_crystal_size_mid 0.27
_exptl_crystal_size_min 0.23
_refine_diff_density_max 2.405
_refine_diff_density_min -1.468
_refine_ls_extinction_method none
_refine_ls_goodness_of_fit_all 1.031
_refine_ls_goodness_of_fit_obs 1.074
_refine_ls_hydrogen_treatment noref
_refine_ls_matrix_type full
_refine_ls_number_parameters 397
_refine_ls_number_reflns 7561
_refine_ls_number_restraints 0
_refine_ls_restrained_S_all 1.031
_refine_ls_restrained_S_obs 1.074
_refine_ls_R_factor_all 0.0700
_refine_ls_R_factor_obs 0.0399
_refine_ls_shift/esd_max -0.001
_refine_ls_shift/esd_mean 0.000
_refine_ls_structure_factor_coef Fsqd
_refine_ls_weighting_details 'w = 1/[\s^2^(Fo^2^)+(0.0502P)^2^+4.6318P] where P=(Fo^2^+2Fc^2^)/3'
_refine_ls_weighting_scheme calc
_refine_ls_wR_factor_all 0.1100
_refine_ls_wR_factor_obs 0.0986
_reflns_number_gt 5690
_reflns_number_total 7561
_reflns_threshold_expression I>2\s(I)
_cod_data_source_file fr1142.cif
_cod_data_source_block dlas
_cod_depositor_comments
;
The following automatic conversions were performed:
'_symmetry_cell_setting' value 'Monoclinic' changed to 'monoclinic'
according to '/home/saulius/struct/CIF-dictionaries/cif_core.dic'
dictionary named 'cif_core.dic' version 2.4.1 from 2010-06-29.

Automatic conversion script
Id: cif_fix_enum 1527 2010-12-29 10:47:43Z saulius 

The following automatic conversions were performed:

'_symmetry_cell_setting' value 'Monoclinic' changed to 'monoclinic'
according to /home/saulius/struct/CIF-dictionaries/cif_core.dic
dictionary named 'cif_core.dic' version 2.4.1 from 2010-06-29.

Automatic conversion script
Id: cif_fix_values 1715 2011-07-08 13:25:40Z adriana 

The following automatic conversions were performed:

'_exptl_crystal_density_meas' value 'not measured' was changed to '?'
- the value is perceived as not measured.

Automatic conversion script
Id: cif_fix_values 3008 2015-01-20 13:52:24Z robertas 
;
_cod_original_sg_symbol_H-M 'P 21/c'
_cod_database_code 2007825
_cod_database_fobs_code 2007825

loop_
_symmetry_equiv_pos_as_xyz
x,y,z
-x,1/2+y,1/2-z
-x,-y,-z
x,1/2-y,1/2+z

loop_
_atom_site_aniso_label
_atom_site_aniso_U_11
_atom_site_aniso_U_22
_atom_site_aniso_U_33
_atom_site_aniso_U_12
_atom_site_aniso_U_13
_atom_site_aniso_U_23
Re 0.02613(12) 0.01797(11) 0.01956(11) 0.00121(10) 0.01031(8) 0.00025(9)
Cl1 0.0269(7) 0.0345(8) 0.0408(8) -0.0089(7) 0.0103(6) -0.0107(7)
Cl2 0.0507(9) 0.0328(8) 0.0338(8) 0.0002(7) 0.0219(7) -0.0113(7)
Cl3 0.0244(7) 0.0431(9) 0.0286(7) 0.0098(6) 0.0062(6) 0.0006(6)
P1 0.0202(6) 0.0224(7) 0.0150(6) 0.0006(6) 0.0064(5) 0.0006(5)
P2 0.0185(6) 0.0225(7) 0.0137(6) 0.0022(5) 0.0055(5) 0.0025(5)
O1 0.059(3) 0.020(2) 0.038(2) 0.005(2) 0.030(2) 0.006(2)
O2 0.022(2) 0.027(2) 0.020(2) 0.001(2) 0.009(2) 0.002(2)
C11 0.031(3) 0.023(3) 0.021(3) 0.004(2) 0.009(2) 0.004(2)
C12 0.029(3) 0.030(3) 0.022(3) -0.001(3) 0.008(2) 0.003(2)
C13 0.031(3) 0.039(4) 0.042(4) -0.001(3) 0.010(3) 0.002(3)
C14 0.031(3) 0.048(4) 0.032(3) -0.005(3) -0.008(3) -0.006(3)
C15 0.043(4) 0.051(4) 0.019(3) -0.001(3) 0.002(3) -0.003(3)
C16 0.033(3) 0.041(4) 0.022(3) -0.002(3) 0.009(2) 0.001(3)
C21 0.021(2) 0.023(3) 0.019(2) 0.001(2) 0.009(2) -0.002(2)
C22 0.030(3) 0.028(3) 0.020(3) 0.001(3) 0.009(2) -0.003(2)
C23 0.033(3) 0.035(3) 0.025(3) 0.009(3) 0.011(3) 0.005(3)
C24 0.041(3) 0.030(3) 0.038(3) 0.014(3) 0.024(3) 0.010(3)
C25 0.041(3) 0.023(3) 0.039(3) -0.002(3) 0.022(3) -0.008(3)
C26 0.032(3) 0.029(3) 0.027(3) -0.001(3) 0.013(2) -0.003(3)
C31 0.020(2) 0.029(3) 0.015(2) -0.006(2) 0.007(2) -0.006(2)
C32 0.023(3) 0.037(3) 0.020(3) -0.003(3) 0.008(2) -0.005(2)
C33 0.028(3) 0.050(4) 0.030(3) -0.012(3) 0.012(3) -0.007(3)
C34 0.060(4) 0.044(4) 0.038(4) -0.026(4) 0.031(3) -0.011(3)
C35 0.063(5) 0.031(3) 0.039(4) -0.005(3) 0.032(4) 0.009(3)
C36 0.038(3) 0.035(4) 0.026(3) 0.001(3) 0.016(3) 0.005(3)
C41 0.022(3) 0.024(3) 0.020(3) -0.001(2) 0.009(2) -0.002(2)
C42 0.041(3) 0.034(3) 0.026(3) 0.011(3) 0.022(3) 0.010(3)
C43 0.045(4) 0.042(4) 0.044(4) 0.023(3) 0.026(3) 0.011(3)
C44 0.047(4) 0.050(4) 0.025(3) 0.011(3) 0.025(3) 0.000(3)
C45 0.060(4) 0.047(4) 0.026(3) 0.021(4) 0.024(3) 0.012(3)
C46 0.051(4) 0.042(4) 0.029(3) 0.021(3) 0.021(3) 0.011(3)
C51 0.021(2) 0.024(3) 0.016(2) 0.002(2) 0.006(2) 0.006(2)
C52 0.023(3) 0.044(4) 0.036(3) 0.004(3) 0.008(3) -0.015(3)
C53 0.021(3) 0.060(5) 0.050(4) 0.001(3) 0.006(3) -0.021(4)
C54 0.035(3) 0.031(4) 0.034(3) -0.004(3) 0.007(3) -0.010(3)
C55 0.033(3) 0.023(3) 0.023(3) 0.001(2) 0.010(2) -0.001(2)
C56 0.026(3) 0.025(3) 0.022(3) 0.003(2) 0.011(2) 0.001(2)
C61 0.020(2) 0.032(3) 0.015(2) 0.006(2) 0.007(2) 0.004(2)
C62 0.032(3) 0.025(3) 0.023(3) 0.003(2) 0.008(2) 0.006(2)
C63 0.050(4) 0.029(3) 0.028(3) 0.017(3) 0.012(3) 0.011(3)
C64 0.038(4) 0.051(5) 0.026(3) 0.020(3) -0.001(3) 0.005(3)
C65 0.022(3) 0.054(4) 0.024(3) 0.005(3) -0.001(2) -0.011(3)
C66 0.022(3) 0.033(3) 0.016(2) 0.002(2) 0.006(2) -0.007(2)

loop_
_atom_site_label
_atom_site_fract_x
_atom_site_fract_y
_atom_site_fract_z
_atom_site_U_iso_or_equiv
_atom_site_thermal_displace_type
_atom_site_occupancy
Re 0.252520(10) 0.71183(2) 0.369000(10) 0.02060(10) Uani 1.000
Cl1 0.38436(8) 0.7135(2) 0.43338(9) 0.0343(4) Uani 1.000
Cl2 0.23950(10) 0.8364(2) 0.46876(9) 0.0372(5) Uani 1.000
Cl3 0.11838(8) 0.6920(2) 0.32369(8) 0.0327(4) Uani 1.000
P1 0.27381(7) 0.5507(2) 0.27624(7) 0.0191(4) Uani 1.000
P2 0.22435(7) 0.4123(2) 0.46558(7) 0.0182(4) Uani 1.000
O1 0.2546(3) 0.8427(5) 0.3130(2) 0.0355(14) Uani 1.000
O2 0.2474(2) 0.5290(4) 0.4253(2) 0.0225(12) Uani 1.000
C11 0.1905(3) 0.5029(6) 0.1990(3) 0.0249(17) Uani 1.000
C12 0.1314(3) 0.4362(6) 0.2130(3) 0.0271(17) Uani 1.000
C13 0.0698(4) 0.3907(8) 0.1564(4) 0.038(2) Uani 1.000
C14 0.0656(4) 0.4108(8) 0.0852(4) 0.0417(19) Uani 1.000
C15 0.1234(4) 0.4761(8) 0.0700(3) 0.040(2) Uani 1.000
C16 0.1860(3) 0.5232(7) 0.1265(3) 0.0321(19) Uani 1.000
C21 0.3184(3) 0.3831(6) 0.3072(3) 0.0204(14) Uani 1.000
C22 0.3727(3) 0.3663(7) 0.3769(3) 0.0258(17) Uani 1.000
C23 0.4054(3) 0.2375(7) 0.3992(3) 0.0307(17) Uani 1.000
C24 0.3854(3) 0.1224(7) 0.3541(3) 0.0336(17) Uani 1.000
C25 0.3340(3) 0.1382(7) 0.2851(3) 0.0322(17) Uani 1.000
C26 0.3008(3) 0.2665(7) 0.2616(3) 0.0285(17) Uani 1.000
C31 0.3372(3) 0.6369(6) 0.2365(3) 0.0210(14) Uani 1.000
C32 0.4084(3) 0.5825(7) 0.2453(3) 0.0265(17) Uani 1.000
C33 0.4566(3) 0.6530(8) 0.2154(3) 0.0354(19) Uani 1.000
C34 0.4323(4) 0.7742(8) 0.1763(4) 0.044(2) Uani 1.000
C35 0.3614(4) 0.8264(7) 0.1662(4) 0.041(2) Uani 1.000
C36 0.3136(4) 0.7588(7) 0.1965(3) 0.0317(19) Uani 1.000
C41 0.1775(3) 0.4752(6) 0.5266(3) 0.0215(17) Uani 1.000
C42 0.1310(3) 0.5919(7) 0.5107(3) 0.0310(17) Uani 1.000
C43 0.0947(4) 0.6323(8) 0.5592(4) 0.041(2) Uani 1.000
C44 0.1047(4) 0.5590(8) 0.6216(3) 0.037(2) Uani 1.000
C45 0.1498(4) 0.4423(8) 0.6369(3) 0.042(2) Uani 1.000
C46 0.1867(4) 0.4019(7) 0.5897(3) 0.039(2) Uani 1.000
C51 0.1620(3) 0.2905(6) 0.4050(3) 0.0204(14) Uani 1.000
C52 0.0838(3) 0.3002(7) 0.3902(4) 0.0348(19) Uani 1.000
C53 0.0364(4) 0.2080(8) 0.3402(4) 0.045(2) Uani 1.000
C54 0.0657(4) 0.1069(7) 0.3064(3) 0.0345(19) Uani 1.000
C55 0.1417(3) 0.0958(6) 0.3219(3) 0.0262(17) Uani 1.000
C56 0.1898(3) 0.1872(6) 0.3701(3) 0.0236(17) Uani 1.000
C61 0.3074(3) 0.3216(6) 0.5195(3) 0.0220(14) Uani 1.000
C62 0.3066(3) 0.1782(6) 0.5350(3) 0.0270(17) Uani 1.000
C63 0.3726(4) 0.1138(7) 0.5786(3) 0.0359(19) Uani 1.000
C64 0.4381(4) 0.1913(8) 0.6071(4) 0.041(2) Uani 1.000
C65 0.4389(3) 0.3322(8) 0.5917(3) 0.0355(19) Uani 1.000
C66 0.3739(3) 0.3984(7) 0.5477(3) 0.0238(16) Uani 1.000
H12 0.1335 0.4218 0.2619 0.0330 Uiso 1.000
H13 0.0296 0.3447 0.1666 0.0460 Uiso 1.000
H14 0.0226 0.3794 0.0465 0.0500 Uiso 1.000
H15 0.1208 0.4893 0.0209 0.0480 Uiso 1.000
H16 0.2259 0.5692 0.1159 0.0390 Uiso 1.000
H22 0.3869 0.4443 0.4088 0.0300 Uiso 1.000
H23 0.4422 0.2279 0.4462 0.0370 Uiso 1.000
H24 0.4069 0.0333 0.3704 0.0400 Uiso 1.000
H25 0.3211 0.0599 0.2533 0.0390 Uiso 1.000
H26 0.2656 0.2753 0.2137 0.0340 Uiso 1.000
H32 0.4243 0.4978 0.2715 0.0320 Uiso 1.000
H33 0.5057 0.6174 0.2222 0.0430 Uiso 1.000
H34 0.4649 0.8221 0.1560 0.0530 Uiso 1.000
H35 0.3450 0.9092 0.1384 0.0490 Uiso 1.000
H36 0.2649 0.7959 0.1899 0.0380 Uiso 1.000
H42 0.1241 0.6437 0.4673 0.0370 Uiso 1.000
H43 0.0627 0.7120 0.5486 0.0490 Uiso 1.000
H44 0.0803 0.5887 0.6546 0.0450 Uiso 1.000
H45 0.1556 0.3896 0.6798 0.0500 Uiso 1.000
H46 0.2189 0.3224 0.6010 0.0460 Uiso 1.000
H52 0.0635 0.3687 0.4138 0.0420 Uiso 1.000
H53 -0.0167 0.2145 0.3292 0.0550 Uiso 1.000
H54 0.0327 0.0450 0.2723 0.0420 Uiso 1.000
H55 0.1615 0.0247 0.2994 0.0310 Uiso 1.000
H56 0.2426 0.1800 0.3797 0.0290 Uiso 1.000
H62 0.2614 0.1256 0.5158 0.0330 Uiso 1.000
H63 0.3728 0.0165 0.5888 0.0430 Uiso 1.000
H64 0.4829 0.1472 0.6375 0.0500 Uiso 1.000
H65 0.4843 0.3843 0.6113 0.0430 Uiso 1.000
H66 0.3748 0.4952 0.5370 0.0290 Uiso 1.000

loop_
_geom_angle_atom_site_label_1
_geom_angle_atom_site_label_2
_geom_angle_atom_site_label_3
_geom_angle
_geom_angle_publ_flag
Cl1 Re Cl2 86.53(6) yes
Cl1 Re Cl3 169.74(6) yes
Cl1 Re P1 89.69(5) yes
Cl1 Re O1 95.25(19) yes
Cl1 Re O2 87.23(12) yes
Cl2 Re Cl3 87.50(6) yes
Cl2 Re P1 171.52(6) yes
Cl2 Re O1 101.07(16) yes
Cl2 Re O2 87.33(11) yes
Cl3 Re P1 95.09(5) yes
Cl3 Re O1 94.07(19) yes
Cl3 Re O2 84.17(12) yes
P1 Re O1 86.82(16) yes
P1 Re O2 84.90(11) yes
O1 Re O2 171.35(18) yes
Re P1 C11 116.6(2) no
Re P1 C21 118.04(19) no
Re P1 C31 108.3(2) no
C11 P1 C21 103.1(3) no
C11 P1 C31 105.4(3) no
C21 P1 C31 104.2(3) no
O2 P2 C41 112.7(3) no
O2 P2 C51 112.1(2) no
O2 P2 C61 108.5(3) no
C41 P2 C51 107.2(3) no
C41 P2 C61 107.3(3) no
C51 P2 C61 108.8(3) no
Re O2 P2 165.1(3) yes
P1 C11 C12 118.4(4) no
P1 C11 C16 122.8(5) no
C12 C11 C16 118.8(5) no
C11 C12 C13 120.2(6) no
C12 C13 C14 120.8(7) no
C13 C14 C15 120.0(7) no
C14 C15 C16 119.9(6) no
C11 C16 C15 120.2(6) no
P1 C21 C22 121.7(5) no
P1 C21 C26 120.6(4) no
C22 C21 C26 117.6(5) no
C21 C22 C23 120.5(6) no
C22 C23 C24 120.9(5) no
C23 C24 C25 119.2(6) no
C24 C25 C26 120.8(6) no
C21 C26 C25 120.9(5) no
P1 C31 C32 121.2(4) no
P1 C31 C36 119.1(5) no
C32 C31 C36 119.7(6) no
C31 C32 C33 119.8(6) no
C32 C33 C34 119.5(6) no
C33 C34 C35 120.7(7) no
C34 C35 C36 120.3(7) no
C31 C36 C35 119.9(7) no
P2 C41 C42 122.1(4) no
P2 C41 C46 118.5(5) no
C42 C41 C46 119.4(6) no
C41 C42 C43 119.1(6) no
C42 C43 C44 120.7(7) no
C43 C44 C45 120.2(7) no
C44 C45 C46 119.7(6) no
C41 C46 C45 120.9(6) no
P2 C51 C52 120.2(5) no
P2 C51 C56 120.8(5) no
C52 C51 C56 119.0(5) no
C51 C52 C53 118.9(6) no
C52 C53 C54 120.8(7) no
C53 C54 C55 120.3(6) no
C54 C55 C56 120.2(6) no
C51 C56 C55 120.9(5) no
P2 C61 C62 122.0(4) no
P2 C61 C66 117.9(4) no
C62 C61 C66 120.1(5) no
C61 C62 C63 119.4(6) no
C62 C63 C64 120.0(6) no
C63 C64 C65 120.5(7) no
C64 C65 C66 120.5(6) no
C61 C66 C65 119.4(6) no
C11 C12 H12 120 no
C13 C12 H12 120 no
C12 C13 H13 120 no
C14 C13 H13 120 no
C13 C14 H14 120 no
C15 C14 H14 120 no
C14 C15 H15 120 no
C16 C15 H15 120 no
C11 C16 H16 120 no
C15 C16 H16 120 no
C21 C22 H22 120 no
C23 C22 H22 120 no
C22 C23 H23 120 no
C24 C23 H23 120 no
C23 C24 H24 120 no
C25 C24 H24 120 no
C24 C25 H25 120 no
C26 C25 H25 120 no
C21 C26 H26 120 no
C25 C26 H26 120 no
C31 C32 H32 120 no
C33 C32 H32 120 no
C32 C33 H33 120 no
C34 C33 H33 120 no
C33 C34 H34 120 no
C35 C34 H34 120 no
C34 C35 H35 120 no
C36 C35 H35 120 no
C31 C36 H36 120 no
C35 C36 H36 120 no
C41 C42 H42 120 no
C43 C42 H42 120 no
C42 C43 H43 120 no
C44 C43 H43 120 no
C43 C44 H44 120 no
C45 C44 H44 120 no
C44 C45 H45 120 no
C46 C45 H45 120 no
C41 C46 H46 120 no
C45 C46 H46 120 no
C51 C52 H52 121 no
C53 C52 H52 120 no
C52 C53 H53 120 no
C54 C53 H53 120 no
C53 C54 H54 120 no
C55 C54 H54 120 no
C54 C55 H55 120 no
C56 C55 H55 120 no
C51 C56 H56 120 no
C55 C56 H56 120 no
C61 C62 H62 120 no
C63 C62 H62 120 no
C62 C63 H63 120 no
C64 C63 H63 120 no
C63 C64 H64 120 no
C65 C64 H64 120 no
C64 C65 H65 120 no
C66 C65 H65 120 no
C61 C66 H66 120 no
C65 C66 H66 120 no

loop_
_geom_bond_atom_site_label_1
_geom_bond_atom_site_label_2
_geom_bond_site_symmetry_1
_geom_bond_site_symmetry_2
_geom_bond_distance
_geom_bond_publ_flag
Re Cl1 . . 2.373(2) yes
Re Cl2 . . 2.361(2) yes
Re Cl3 . . 2.384(2) yes
Re P1 . . 2.506(2) yes
Re O1 . . 1.669(4) yes
Re O2 . . 2.082(4) yes
P1 C11 . . 1.829(6) no
P1 C21 . . 1.814(6) no
P1 C31 . . 1.821(6) no
P2 O2 . . 1.508(4) yes
P2 C41 . . 1.803(6) no
P2 C51 . . 1.787(6) no
P2 C61 . . 1.787(6) no
C11 C12 . . 1.385(8) no
C11 C16 . . 1.400(8) no
C12 C13 . . 1.375(9) no
C13 C14 . . 1.376(10) no
C14 C15 . . 1.369(11) no
C15 C16 . . 1.390(9) no
C21 C22 . . 1.408(8) no
C21 C26 . . 1.394(8) no
C22 C23 . . 1.379(9) no
C23 C24 . . 1.379(9) no
C24 C25 . . 1.376(8) no
C25 C26 . . 1.382(9) no
C31 C32 . . 1.392(8) no
C31 C36 . . 1.389(9) no
C32 C33 . . 1.403(9) no
C33 C34 . . 1.377(10) no
C34 C35 . . 1.374(11) no
C35 C36 . . 1.389(10) no
C41 C42 . . 1.386(9) no
C41 C46 . . 1.374(8) no
C42 C43 . . 1.393(10) no
C43 C44 . . 1.360(10) no
C44 C45 . . 1.372(11) no
C45 C46 . . 1.380(10) no
C51 C52 . . 1.403(9) no
C51 C56 . . 1.396(8) no
C52 C53 . . 1.392(10) no
C53 C54 . . 1.383(10) no
C54 C55 . . 1.362(10) no
C55 C56 . . 1.376(8) no
C61 C62 . . 1.404(8) no
C61 C66 . . 1.394(8) no
C62 C63 . . 1.390(9) no
C63 C64 . . 1.384(11) no
C64 C65 . . 1.381(11) no
C65 C66 . . 1.388(9) no
C12 H12 . . 0.95 no
C13 H13 . . 0.95 no
C14 H14 . . 0.95 no
C15 H15 . . 0.95 no
C16 H16 . . 0.95 no
C22 H22 . . 0.95 no
C23 H23 . . 0.95 no
C24 H24 . . 0.95 no
C25 H25 . . 0.95 no
C26 H26 . . 0.95 no
C32 H32 . . 0.95 no
C33 H33 . . 0.95 no
C34 H34 . . 0.95 no
C35 H35 . . 0.95 no
C36 H36 . . 0.95 no
C42 H42 . . 0.95 no
C43 H43 . . 0.95 no
C44 H44 . . 0.95 no
C45 H45 . . 0.95 no
C46 H46 . . 0.95 no
C52 H52 . . 0.95 no
C53 H53 . . 0.95 no
C54 H54 . . 0.95 no
C55 H55 . . 0.95 no
C56 H56 . . 0.95 no
C62 H62 . . 0.95 no
C63 H63 . . 0.95 no
C64 H64 . . 0.95 no
C65 H65 . . 0.95 no
C66 H66 . . 0.95 no

loop_
_geom_hbond_atom_site_label_D
_geom_hbond_atom_site_label_H
_geom_hbond_atom_site_label_A
_geom_hbond_site_symmetry_A
_geom_hbond_distance_DH
_geom_hbond_distance_HA
_geom_hbond_distance_DA
_geom_hbond_angle_DHA
_geom_hbond_publ_flag
C22 H22 Cl1 . 0.95 2.62 3.479(7) 151 no
C36 H36 O1 . 0.95 2.51 2.951(8) 108 no
C42 H42 Cl3 . 0.95 2.80 3.697(6) 157 no
C55 H55 O1 1_545 0.95 2.42 3.260(8) 148 no

loop_
_geom_torsion_atom_site_label_1
_geom_torsion_atom_site_label_2
_geom_torsion_atom_site_label_3
_geom_torsion_atom_site_label_4
_geom_torsion
_geom_torsion_publ_flag
Cl1 Re P1 C11 -177.2(2) no
Cl1 Re P1 C21 59.2(2) no
Cl1 Re P1 C31 -58.7(2) no
Cl3 Re P1 C11 11.8(2) no
Cl3 Re P1 C21 -111.7(2) no
Cl3 Re P1 C31 130.4(2) no
O1 Re P1 C11 -82.0(3) no
O1 Re P1 C21 154.5(3) no
O1 Re P1 C31 36.5(3) no
O2 Re P1 C11 95.5(2) no
O2 Re P1 C21 -28.0(2) no
O2 Re P1 C31 -146.0(2) no
Re P1 C11 C12 -59.1(5) no
Re P1 C11 C16 124.9(5) no
C21 P1 C11 C12 71.8(5) no
C21 P1 C11 C16 -104.2(5) no
C31 P1 C11 C12 -179.2(5) no
C31 P1 C11 C16 4.8(6) no
Re P1 C21 C22 -32.5(6) no
Re P1 C21 C26 148.8(4) no
C11 P1 C21 C22 -162.5(5) no
C11 P1 C21 C26 18.8(6) no
C31 P1 C21 C22 87.7(5) no
C31 P1 C21 C26 -91.0(5) no
Re P1 C31 C32 116.1(5) no
Re P1 C31 C36 -64.2(5) no
C11 P1 C31 C32 -118.5(5) no
C11 P1 C31 C36 61.2(5) no
C21 P1 C31 C32 -10.4(5) no
C21 P1 C31 C36 169.4(5) no
O2 P2 C41 C42 34.2(6) no
O2 P2 C41 C46 -147.8(5) no
C51 P2 C41 C42 -89.6(5) no
C51 P2 C41 C46 88.4(5) no
C61 P2 C41 C42 153.6(5) no
C61 P2 C41 C46 -28.4(6) no
O2 P2 C51 C52 -98.5(5) no
O2 P2 C51 C56 79.6(5) no
C41 P2 C51 C52 25.6(6) no
C41 P2 C51 C56 -156.2(5) no
C61 P2 C51 C52 141.4(5) no
C61 P2 C51 C56 -40.5(5) no
O2 P2 C61 C62 -149.2(5) no
O2 P2 C61 C66 32.2(5) no
C41 P2 C61 C62 88.8(5) no
C41 P2 C61 C66 -89.8(5) no
C51 P2 C61 C62 -26.9(6) no
C51 P2 C61 C66 154.5(5) no
P1 C11 C12 C13 -175.9(5) no
C16 C11 C12 C13 0.2(9) no
P1 C11 C16 C15 175.6(5) no
C12 C11 C16 C15 -0.4(9) no
C11 C12 C13 C14 -0.2(11) no
C12 C13 C14 C15 0.4(11) no
C13 C14 C15 C16 -0.6(12) no
C14 C15 C16 C11 0.6(11) no
P1 C21 C22 C23 179.6(5) no
C26 C21 C22 C23 -1.6(9) no
P1 C21 C26 C25 -179.4(5) no
C22 C21 C26 C25 1.9(9) no
C21 C22 C23 C24 -0.4(9) no
C22 C23 C24 C25 2.2(9) no
C23 C24 C25 C26 -2.0(9) no
C24 C25 C26 C21 -0.1(9) no
P1 C31 C32 C33 -178.6(5) no
C36 C31 C32 C33 1.7(9) no
P1 C31 C36 C35 179.6(5) no
C32 C31 C36 C35 -0.7(9) no
C31 C32 C33 C34 -1.3(9) no
C32 C33 C34 C35 -0.1(10) no
C33 C34 C35 C36 1.2(11) no
C34 C35 C36 C31 -0.8(10) no
P2 C41 C42 C43 178.0(5) no
C46 C41 C42 C43 0.1(9) no
P2 C41 C46 C45 -177.5(5) no
C42 C41 C46 C45 0.6(10) no
C41 C42 C43 C44 0.2(11) no
C42 C43 C44 C45 -1.2(11) no
C43 C44 C45 C46 1.8(11) no
C44 C45 C46 C41 -1.5(11) no
P2 C51 C52 C53 177.0(5) no
C56 C51 C52 C53 -1.1(9) no
P2 C51 C56 C55 -178.2(4) no
C52 C51 C56 C55 0.0(9) no
C51 C52 C53 C54 1.0(10) no
C52 C53 C54 C55 0.3(10) no
C53 C54 C55 C56 -1.5(9) no
C54 C55 C56 C51 1.4(9) no
P2 C61 C62 C63 -178.6(5) no
C66 C61 C62 C63 0.0(9) no
P2 C61 C66 C65 178.0(4) no
C62 C61 C66 C65 -0.6(9) no
C61 C62 C63 C64 0.8(9) no
C62 C63 C64 C65 -1.0(10) no
C63 C64 C65 C66 0.3(10) no
C64 C65 C66 C61 0.5(9) no
